data_1540959
loop_
_publ_author_name
'Sheldrick, W.S.'
'Hausler, H.-J.'

_publ_section_title
;
 Darstellung und Kristallstruktur von Rb Sb3 Se5
;
_journal_name_full 'Zeitschrift fuer Anorganische und Allgemeine Chemie'
_journal_page_first 98
_journal_page_last 104
_journal_volume 557
_journal_year 1988
_chemical_formula_sum 'Rb Sb3 Se5'
_space_group_IT_number 14
_symmetry_space_group_name_Hall '-P 2ybc'
_symmetry_space_group_name_H-M 'P 1 21/c 1'
_cell_angle_alpha 90
_cell_angle_beta 134.34
_cell_angle_gamma 90
_cell_formula_units_Z 4
_cell_length_a 9.496
_cell_length_b 12.917
_cell_length_c 12.149
_cell_volume 1065.794
_citation_journal_id_ASTM ZAACAB
_cod_data_source_file Sheldrick_ZAACAB_1988_556.cif
_cod_data_source_block Rb1Sb3Se5
_cod_original_formula_sum 'Rb1 Sb3 Se5'
_cod_database_code 1540959

loop_
_symmetry_equiv_pos_as_xyz
x,y,z
-x,y+1/2,-z+1/2
-x,-y,-z
x,-y-1/2,z-1/2

loop_
_atom_site_label
_atom_site_type_symbol
_atom_site_fract_x
_atom_site_fract_y
_atom_site_fract_z
_atom_site_occupancy
_atom_site_U_iso_or_equiv
Se3 Se 0.9064 0.6277 0.7608 1 0.0
Sb3 Sb 0.2615 0.5969 0.881 1 0.0
Rb1 Rb 0.6788 0.7483 0.3832 1 0.0
Se4 Se 0.1779 0.4098 0.7759 1 0.0
Se2 Se 0.6325 0.3608 0.5472 1 0.0
Sb1 Sb 0.8632 0.4412 0.8219 1 0.0
Sb2 Sb 0.8132 0.4607 0.4935 1 0.0
Se1 Se 0.5979 0.4861 0.8158 1 0.0
Se5 Se 0.1775 0.6896 0.6388 1 0.0
